data_8103587
loop_
_publ_author_name
'Saalfeld, H.'
'Klaska, K.H.'

_publ_section_title
;
 The crystal structure of 6 Ca2 Si O4 * 1 Ca3 (P O4)2
;
_journal_name_full 'Zeitschrift fuer Kristallographie (149,1979-)'
_journal_page_first 65
_journal_page_last 73
_journal_volume 155
_journal_year 1981
_chemical_formula_sum 'Ca14.92 O32 P2.35 Si5.65'
_chemical_name_systematic 'Ca14.92 (P O4)2.35 (Si O4)5.65'
_space_group_IT_number 31
_symmetry_space_group_name_Hall 'P 2bc -2bc'
_symmetry_space_group_name_H-M 'P n m 21'
_cell_angle_alpha 90
_cell_angle_beta 90
_cell_angle_gamma 90
_cell_formula_units_Z 2
_cell_length_a 9.4
_cell_length_b 21.71
_cell_length_c 6.83
_cell_volume 1393.825
_citation_journal_id_ASTM ZEKRDZ
_cod_data_source_file Saalfeld_ZEKRDZ_1981_307.cif
_cod_data_source_block Ca14.92O32P2.35Si5.65
_cod_original_sg_symbol_Hall 'P 2ac -2 (y,-x,z)'
_cod_database_code 8103587

loop_
_symmetry_equiv_pos_as_xyz
x,y,z
-x,-y+1/2,z+1/2
x,-y,z
-x,y+1/2,z+1/2

loop_
_atom_site_label
_atom_site_type_symbol
_atom_site_fract_x
_atom_site_fract_y
_atom_site_fract_z
_atom_site_occupancy
_atom_site_U_iso_or_equiv
O12 O-2 0.329 0.129 0.008 1 0.0
O7 O-2 0.312 0.28 0.337 1 0.0
O10 O-2 0.246 0 -0.02 1 0.0
O9 O-2 0.134 -0.063 0.288 1 0.0
O1 O-2 0.706 0 0.791 1 0.0
O2 O-2 0.951 0 0.574 1 0.0
Si2 Si+4 0.17 0.253 0.246 0.85 0.0
O6 O-2 0.058 0.307 0.206 1 0.0
Si4 Si+4 0.342 0.123 0.781 0.5 0.0
O8 O-2 0.351 0 0.329 1 0.0
O17 O-2 0.612 0.071 0.219 1 0.0
O13 O-2 0.433 0.067 0.712 1 0.0
Ca3 Ca+2 0.348 0.129 0.353 0.63 0.0
P3 P+5 0.342 0.123 0.781 0.5 0.0
P2 P+5 0.17 0.253 0.246 0.15 0.0
Ca1 Ca+2 0.208 0 0.656 1 0.0
Si3 Si+4 0.203 0 0.208 1 0.0
Ca10 Ca+2 -0.014 0.116 0.508 0.98 0.0
Ca2 Ca+2 -0.136 0 0.21 0.9 0.0
O3 O-2 0.918 0.059 0.897 1 0.0
Ca7 Ca+2 0.574 0 0.482 1 0.0
O16 O-2 0.586 0.181 0.274 1 0.0
Si5 Si+4 0.697 0.128 0.303 0.65 0.0
P1 P+5 0.872 0 0.778 0.35 0.0
O4 O-2 0.195 0.229 0.029 1 0.0
Ca8 Ca+2 0.46 0.241 0.016 1 0.0
O18 O-2 0.841 0.148 0.204 1 0.0
Ca4 Ca+2 0.704 0.117 0.852 0.88 0.0
Ca6 Ca+2 0.492 0 0 1 0.0
O15 O-2 0.723 0.105 0.518 1 0.0
Si1 Si+4 0.872 0 0.778 0.65 0.0
Ca9 Ca+2 0.067 0.133 0.012 0.98 0.0
O5 O-2 0.134 0.193 0.37 1 0.0
Ca5 Ca+2 0.174 0.242 0.692 1 0.0
O14 O-2 0.182 0.114 0.732 1 0.0
P4 P+5 0.697 0.128 0.303 0.35 0.0
O11 O-2 0.398 0.186 0.692 1 0.0
